data_2208535
loop_
_publ_author_name
'Luke C. Henderson'
'Wendy A. Loughlin'
'Ian D. Jenkins'
'Peter C. Healy'

_publ_section_title (+-)-1-Hydroxy-6,6-dimethyl-1<i>H</i>,6<i>H</i>-naphtho[1,2-<i>c</i>]furan-3,9-trione
_journal_coeditor_code BV2007
_journal_issue 4
_journal_name_full 'Acta Crystallographica Section E'
_journal_page_first o1440
_journal_page_last o1442
_journal_paper_doi 10.1107/S1600536806009172
_journal_volume 62
_journal_year 2006
_chemical_formula_iupac 'C14 H12 O4'
_chemical_formula_moiety 'C14 H12 O4'
_chemical_formula_sum 'C14 H12 O4'
_chemical_formula_weight 244.24
_chemical_name_systematic
;
(+-)1-Hydroxy-6,6-dimethyl-1H,6H-naphtho[1,2-c]furan-3,9-trione.
;
_space_group_IT_number 14
_symmetry_cell_setting monoclinic
_symmetry_space_group_name_Hall '-P 2ybc'
_symmetry_space_group_name_H-M 'P 1 21/c 1'
_atom_sites_solution_hydrogens geom
_atom_sites_solution_primary direct
_atom_sites_solution_secondary difmap
_cell_angle_alpha 90
_cell_angle_beta 90.556(12)
_cell_angle_gamma 90
_cell_formula_units_Z 4
_cell_length_a 10.4825(13)
_cell_length_b 7.0735(17)
_cell_length_c 16.081(3)
_cell_measurement_reflns_used 25
_cell_measurement_temperature 295
_cell_measurement_theta_max 17.4
_cell_measurement_theta_min 12.7
_cell_volume 1192.3(4)
_computing_cell_refinement 'MSC/AFC7 Diffractometer Control Software'
_computing_data_collection
;
MSC/AFC7 Diffractometer Control Software
(Molecular Structure Corporation, 1999)
;
_computing_data_reduction 'TEXSAN for Windows (Molecular Structure Corporation, 2001)'
_computing_molecular_graphics 'ORTEP-3 (Farrugia, 1997)'
_computing_publication_material 'TEXSAN for Windows and PLATON (Spek, 2003)'
_computing_structure_refinement 'TEXSAN for Windows and SHELXL97 (Sheldrick, 1997)'
_computing_structure_solution 'TEXSAN for Windows'
_diffrn_ambient_temperature 295
_diffrn_measured_fraction_theta_full 1.000
_diffrn_measured_fraction_theta_max 1.000
_diffrn_measurement_device 'Rigaku AFC-7R'
_diffrn_measurement_method \w-2\q
_diffrn_radiation_monochromator graphite
_diffrn_radiation_source 'Rigaku rotating anode'
_diffrn_radiation_type 'Mo K\a'
_diffrn_radiation_wavelength 0.71069
_diffrn_reflns_av_R_equivalents 0.0182
_diffrn_reflns_av_sigmaI/netI 0.0330
_diffrn_reflns_limit_h_max 12
_diffrn_reflns_limit_h_min -12
_diffrn_reflns_limit_k_max 0
_diffrn_reflns_limit_k_min -8
_diffrn_reflns_limit_l_max 19
_diffrn_reflns_limit_l_min -9
_diffrn_reflns_number 2395
_diffrn_reflns_reduction_process ' ?'
_diffrn_reflns_theta_full 25.0
_diffrn_reflns_theta_max 25.0
_diffrn_reflns_theta_min 2.53
_diffrn_standards_decay_% 0.34
_diffrn_standards_interval_count 150
_diffrn_standards_number 3
_exptl_absorpt_coefficient_mu 0.100
_exptl_absorpt_correction_T_max 0.985
_exptl_absorpt_correction_T_min 0.956
_exptl_absorpt_correction_type psi-scan
_exptl_absorpt_process_details '(North <i>et al.</i>,  1968)'
_exptl_crystal_colour 'pale orange'
_exptl_crystal_density_diffrn 1.361
_exptl_crystal_density_method 'not measured'
_exptl_crystal_description plate
_exptl_crystal_F_000 512
_exptl_crystal_size_max 0.450
_exptl_crystal_size_mid 0.400
_exptl_crystal_size_min 0.150
_refine_diff_density_max 0.595
_refine_diff_density_min -0.228
_refine_ls_extinction_method none
_refine_ls_goodness_of_fit_ref 1.052
_refine_ls_hydrogen_treatment constr
_refine_ls_matrix_type full
_refine_ls_number_parameters 163
_refine_ls_number_reflns 2100
_refine_ls_number_restraints 0
_refine_ls_restrained_S_all 1.052
_refine_ls_R_factor_all 0.0927
_refine_ls_R_factor_gt 0.0596
_refine_ls_shift/su_max 0.001
_refine_ls_shift/su_mean 0.000
_refine_ls_structure_factor_coef Fsqd
_refine_ls_weighting_details 'calc w = 1/[\s^2^(Fo^2^)+(0.0794P)^2^+0.8739P] where P=(Fo^2^+2Fc^2^)/3'
_refine_ls_weighting_scheme calc
_refine_ls_wR_factor_gt 0.1596
_refine_ls_wR_factor_ref 0.1794
_reflns_number_gt 1441
_reflns_number_total 2100
_reflns_threshold_expression I>2\s(I)
_cod_data_source_file bv2007.cif
_cod_data_source_block II
_cod_original_sg_symbol_H-M 'P 21/c'
_cod_database_code 2208535
_cod_database_fobs_code 2208535

loop_
_symmetry_equiv_pos_site_id
_symmetry_equiv_pos_as_xyz
1 x,y,z
2 -x,1/2+y,1/2-z
3 -x,-y,-z
4 x,1/2-y,1/2+z

loop_
_atom_site_aniso_label
_atom_site_aniso_U_11
_atom_site_aniso_U_22
_atom_site_aniso_U_33
_atom_site_aniso_U_12
_atom_site_aniso_U_13
_atom_site_aniso_U_23
O1 0.0445(12) 0.0836(17) 0.0834(17) -0.0154(11) 0.0111(11) 0.0099(14)
O2A 0.101(2) 0.0544(16) 0.0611(15) -0.0199(14) 0.0114(14) -0.0006(13)
O3 0.0400(13) 0.106(2) 0.113(2) 0.0052(13) -0.0026(13) 0.0151(18)
O4 0.0855(18) 0.0775(18) 0.111(2) -0.0051(14) 0.0037(16) 0.0488(17)
C1 0.0539(18) 0.0559(19) 0.0565(19) -0.0125(15) 0.0080(14) -0.0020(15)
C3 0.0424(17) 0.072(2) 0.0581(19) -0.0024(16) 0.0044(14) -0.0017(17)
C3A 0.0388(14) 0.0516(17) 0.0408(15) -0.0014(12) 0.0043(11) -0.0049(13)
C4 0.0445(15) 0.0537(18) 0.0502(16) 0.0065(13) 0.0028(12) 0.0116(14)
C5 0.0459(15) 0.0500(17) 0.0523(17) -0.0016(13) 0.0088(12) 0.0128(14)
C5A 0.0376(14) 0.0459(16) 0.0380(14) -0.0011(12) 0.0068(11) -0.0001(12)
C6 0.0373(15) 0.0563(18) 0.0488(16) -0.0017(13) 0.0066(12) 0.0015(14)
C7 0.0404(16) 0.067(2) 0.076(2) 0.0052(15) -0.0015(15) 0.0016(18)
C8 0.0528(18) 0.057(2) 0.074(2) 0.0118(16) -0.0097(15) 0.0097(17)
C9 0.0596(19) 0.0491(18) 0.0568(18) 0.0011(15) 0.0022(14) 0.0098(15)
C9A 0.0409(14) 0.0404(15) 0.0410(14) -0.0004(11) 0.0049(11) 0.0014(12)
C9B 0.0429(15) 0.0455(16) 0.0376(14) -0.0044(12) 0.0067(11) -0.0032(12)
C10 0.0476(17) 0.091(3) 0.060(2) 0.0019(17) 0.0166(14) -0.0054(18)
C11 0.0465(17) 0.065(2) 0.076(2) -0.0105(15) 0.0066(15) -0.0071(17)

loop_
_atom_site_type_symbol
_atom_site_label
_atom_site_fract_x
_atom_site_fract_y
_atom_site_fract_z
_atom_site_U_iso_or_equiv
_atom_site_thermal_displace_type
_atom_site_occupancy
O O1 1.2152(2) 0.1483(4) 0.58598(15) 0.0704(9) Uani 1.000
O O2A 1.0876(3) 0.4032(4) 0.60711(16) 0.0721(10) Uani 0.900
O O3 1.2926(2) -0.0951(4) 0.65902(18) 0.0864(10) Uani 1.000
O O4 0.8437(3) 0.3546(4) 0.51498(19) 0.0913(11) Uani 1.000
C C1 1.0905(3) 0.2349(5) 0.5685(2) 0.0554(11) Uani 1.000
C C3 1.2027(3) -0.0102(5) 0.6330(2) 0.0575(11) Uani 1.000
C C3A 1.0651(2) -0.0444(4) 0.64348(17) 0.0437(9) Uani 1.000
C C4 1.0064(3) -0.1932(4) 0.68471(18) 0.0495(9) Uani 1.000
C C5 0.8750(3) -0.1937(4) 0.68604(18) 0.0494(9) Uani 1.000
C C5A 0.8020(2) -0.0531(4) 0.64741(16) 0.0405(8) Uani 1.000
C C6 0.6576(2) -0.0641(4) 0.65158(17) 0.0474(9) Uani 1.000
C C7 0.5936(3) 0.0939(5) 0.6053(2) 0.0612(11) Uani 1.000
C C8 0.6514(3) 0.2297(5) 0.5649(2) 0.0613(11) Uani 1.000
C C9 0.7895(3) 0.2381(4) 0.5592(2) 0.0552(11) Uani 1.000
C C9A 0.8639(2) 0.0945(4) 0.60540(16) 0.0407(8) Uani 1.000
C C9B 0.9976(3) 0.0959(4) 0.60519(16) 0.0420(9) Uani 1.000
C C10 0.6150(3) -0.0539(6) 0.7429(2) 0.0661(13) Uani 1.000
C C11 0.6111(3) -0.2503(5) 0.6125(2) 0.0625(11) Uani 1.000
O O2B 1.07060 0.25470 0.48650 0.0660 Uiso 0.100
H H1A 1.07630 0.24910 0.51040 0.0660 Uiso 0.900
H H2A 1.08830 0.50140 0.56670 0.0870 Uiso 0.900
H H5 0.83290 -0.29350 0.71420 0.0590 Uiso 1.000
H H7 0.50310 0.09640 0.60560 0.0730 Uiso 1.000
H H4 1.05480 -0.29000 0.71100 0.0590 Uiso 1.000
H H10A 0.52470 -0.06230 0.74530 0.0800 Uiso 1.000
H H10B 0.65190 -0.15630 0.77300 0.0800 Uiso 1.000
H H10C 0.64250 0.06210 0.76660 0.0800 Uiso 1.000
H H11A 0.64010 -0.25820 0.55670 0.0750 Uiso 1.000
H H11B 0.52040 -0.25370 0.61260 0.0750 Uiso 1.000
H H11C 0.64370 -0.35370 0.64360 0.0750 Uiso 1.000
H H8 0.60170 0.32480 0.53830 0.0740 Uiso 1.000
H H1B 1.08340 0.35510 0.59470 0.0660 Uiso 0.100
H H2B 1.07660 0.38450 0.47190 0.0790 Uiso 0.100

loop_
_atom_type_symbol
_atom_type_description
_atom_type_scat_dispersion_real
_atom_type_scat_dispersion_imag
_atom_type_scat_source
O O 0.0106 0.0060 'International Tables Vol C Tables 4.2.6.8 and 6.1.1.4'
H H 0.0000 0.0000 'International Tables Vol C Tables 4.2.6.8 and 6.1.1.4'
C C 0.0033 0.0016 'International Tables Vol C Tables 4.2.6.8 and 6.1.1.4'

loop_
_geom_angle_atom_site_label_1
_geom_angle_atom_site_label_2
_geom_angle_atom_site_label_3
_geom_angle
_geom_angle_publ_flag
C1 O1 C3 111.1(2) yes
C1 O2A H2A 109.00 no
C1 O2B H2B 110.00 no
O1 C1 C9B 103.3(3) yes
O2A C1 C9B 112.3(3) yes
O2B C1 C9B 110.98 yes
O1 C1 O2B 111.20 yes
O1 C1 O2A 107.8(3) yes
O1 C3 C3A 107.4(3) yes
O1 C3 O3 122.1(3) yes
O3 C3 C3A 130.5(3) yes
C3 C3A C9B 109.5(3) yes
C4 C3A C9B 122.5(2) no
C3 C3A C4 128.1(3) no
C3A C4 C5 117.2(3) no
C4 C5 C5A 122.3(3) no
C5 C5A C6 119.1(2) no
C5 C5A C9A 119.3(2) no
C6 C5A C9A 121.6(2) no
C5A C6 C10 109.8(2) no
C5A C6 C7 112.5(2) no
C7 C6 C11 107.3(2) no
C10 C6 C11 109.7(3) no
C7 C6 C10 107.8(2) no
C5A C6 C11 109.8(2) no
C6 C7 C8 125.9(3) yes
C7 C8 C9 121.8(3) yes
O4 C9 C8 122.0(3) yes
O4 C9 C9A 120.4(3) yes
C8 C9 C9A 117.5(3) no
C5A C9A C9B 118.2(2) no
C5A C9A C9 120.6(2) no
C9 C9A C9B 121.1(2) no
C1 C9B C9A 130.9(3) no
C3A C9B C9A 120.6(3) no
C1 C9B C3A 108.5(3) no
O1 C1 H1A 111.00 no
O2A C1 H1A 111.00 no
C9B C1 H1A 111.00 no
O1 C1 H1B 111.00 no
O2B C1 H1B 109.00 no
C9B C1 H1B 111.00 no
C3A C4 H4 121.00 no
C5 C4 H4 121.00 no
C5A C5 H5 119.00 no
C4 C5 H5 119.00 no
C6 C7 H7 117.00 no
C8 C7 H7 117.00 no
C9 C8 H8 119.00 no
C7 C8 H8 119.00 no
C6 C10 H10A 110.00 no
C6 C10 H10B 109.00 no
H10A C10 H10B 109.00 no
H10A C10 H10C 110.00 no
C6 C10 H10C 109.00 no
H10B C10 H10C 109.00 no
C6 C11 H11B 110.00 no
C6 C11 H11C 110.00 no
C6 C11 H11A 109.00 no
H11A C11 H11C 110.00 no
H11B C11 H11C 110.00 no
H11A C11 H11B 109.00 no

loop_
_geom_bond_atom_site_label_1
_geom_bond_atom_site_label_2
_geom_bond_distance
_geom_bond_publ_flag
O1 C1 1.468(4) yes
O1 C3 1.359(4) yes
O2A C1 1.343(4) yes
O2B C1 1.3404 yes
O3 C3 1.190(4) yes
O4 C9 1.231(4) yes
O2A H2A 0.9500 no
O2B H2B 0.9500 no
C1 C9B 1.508(4) yes
C3 C3A 1.474(4) yes
C3A C9B 1.362(4) yes
C3A C4 1.391(4) no
C4 C5 1.378(4) no
C5 C5A 1.397(4) no
C5A C6 1.518(3) no
C5A C9A 1.406(4) no
C6 C11 1.537(4) no
C6 C7 1.498(4) no
C6 C10 1.541(4) no
C7 C8 1.311(5) yes
C8 C9 1.453(4) no
C9 C9A 1.477(4) no
C9A C9B 1.402(4) no
C1 H1A 0.9500 no
C1 H1B 0.9500 no
C4 H4 0.9500 no
C5 H5 0.9500 no
C7 H7 0.9500 no
C8 H8 0.9500 no
C10 H10B 0.9500 no
C10 H10C 0.9500 no
C10 H10A 0.9500 no
C11 H11B 0.9500 no
C11 H11C 0.9500 no
C11 H11A 0.9500 no

loop_
_geom_contact_atom_site_label_1
_geom_contact_atom_site_label_2
_geom_contact_distance
_geom_contact_site_symmetry_2
_geom_contact_publ_flag
O2A C9 3.417(4) . no
O2A O4 2.963(4) . no
O2A C4 3.233(4) 1_565 no
O2A O4 2.709(4) 3_766 no
O2A C5 3.415(4) 2_756 no
O2B C4 2.8945 3_756 no
O2B O4 2.5273 . no
O2B C9A 2.9625 3_756 no
O2B C9B 2.9690 3_756 no
O2B C9 3.1828 . no
O2B O4 2.9061 3_766 no
O2B C3A 2.9236 3_756 no
O2B C5 2.8706 3_756 no
O2B C5A 2.9172 3_756 no
O4 C1 2.847(5) . no
O4 C1 3.275(5) 3_766 no
O4 O2B 2.9061 3_766 no
O4 O2A 2.963(4) . no
O4 O2B 2.5273 . no
O4 O2A 2.709(4) 3_766 no
O1 H11A 2.8700 3_756 no
O2A H4 2.7600 1_565 no
O3 H10C 2.7900 2_746 no
O3 H11B 2.7500 1_655 no
O3 H7 2.7300 1_655 no
O3 H10A 2.8000 1_655 no
O4 H1A 2.5500 . no
O4 H2B 2.5500 . no
O4 H2A 2.8800 . no
O4 H1B 2.8100 . no
O4 H2A 1.8100 3_766 no
O4 H2B 2.0400 3_766 no
O4 H1B 2.8200 3_766 no
C1 O4 2.847(5) . no
C1 O4 3.275(5) 3_766 no
C3 C9 3.488(5) 3_756 no
C3A O2B 2.9236 3_756 no
C4 O2A 3.233(4) 1_545 no
C4 O2B 2.8945 3_756 no
C5 O2B 2.8706 3_756 no
C5 O2A 3.415(4) 2_746 no
C5A O2B 2.9172 3_756 no
C9 O2B 3.1828 . no
C9 C3 3.488(5) 3_756 no
C9 O2A 3.417(4) . no
C9A O2B 2.9625 3_756 no
C9B O2B 2.9690 3_756 no
C3 H5 2.9200 2_756 no
C3A H5 3.0800 2_756 no
C4 H2A 3.0100 1_545 no
C4 H2B 2.9800 3_756 no
C5 H2B 2.9200 3_756 no
C5 H11C 2.7600 . no
C5 H10B 2.7500 . no
C9 H2A 3.0300 3_766 no
C9 H2B 3.0600 3_766 no
C10 H5 2.8800 . no
C11 H5 2.8500 . no
H1A O4 2.5500 . no
H1B O4 2.8100 . no
H1B O4 2.8200 3_766 no
H2A O4 2.8800 . no
H2A C9 3.0300 3_766 no
H2A C4 3.0100 1_565 no
H2A O4 1.8100 3_766 no
H2B O4 2.5500 . no
H2B O4 2.0400 3_766 no
H2B C4 2.9800 3_756 no
H2B C5 2.9200 3_756 no
H2B C9 3.0600 3_766 no
H2B H2B 2.4700 3_766 no
H4 O2A 2.7600 1_545 no
H5 C11 2.8500 . no
H5 H10B 2.3400 . no
H5 H11C 2.3200 . no
H5 C3 2.9200 2_746 no
H5 C3A 3.0800 2_746 no
H5 C10 2.8800 . no
H7 O3 2.7300 1_455 no
H7 H11B 2.4900 . no
H7 H10A 2.5200 . no
H10A H11B 2.5300 . no
H10A H7 2.5200 . no
H10A O3 2.8000 1_455 no
H10B C5 2.7500 . no
H10B H5 2.3400 . no
H10B H11C 2.5100 . no
H10C O3 2.7900 2_756 no
H11A O1 2.8700 3_756 no
H11B H7 2.4900 . no
H11B H10A 2.5300 . no
H11B O3 2.7500 1_455 no
H11C H10B 2.5100 . no
H11C C5 2.7600 . no
H11C H5 2.3200 . no

loop_
_geom_hbond_atom_site_label_D
_geom_hbond_atom_site_label_H
_geom_hbond_atom_site_label_A
_geom_hbond_site_symmetry_A
_geom_hbond_distance_DH
_geom_hbond_distance_HA
_geom_hbond_distance_DA
_geom_hbond_angle_DHA
_geom_hbond_publ_flag
O2A H2A O4 3_766 0.95 1.81 2.709(4) 156 yes

loop_
_geom_torsion_atom_site_label_1
_geom_torsion_atom_site_label_2
_geom_torsion_atom_site_label_3
_geom_torsion_atom_site_label_4
_geom_torsion
_geom_torsion_publ_flag
C3 O1 C1 O2A 114.0(3) no
C3 O1 C1 C9B -5.0(3) no
C1 O1 C3 O3 -174.8(3) no
C1 O1 C3 C3A 4.4(3) no
O1 C1 C9B C9A -176.9(3) no
O2A C1 C9B C3A -112.1(3) no
O1 C1 C9B C3A 3.7(3) no
O2A C1 C9B C9A 67.2(4) no
O1 C3 C3A C4 177.9(3) no
O1 C3 C3A C9B -1.9(3) no
O3 C3 C3A C9B 177.2(4) no
O3 C3 C3A C4 -3.0(6) no
C3 C3A C4 C5 179.9(3) no
C9B C3A C4 C5 -0.4(4) no
C4 C3A C9B C9A -0.5(4) no
C4 C3A C9B C1 178.9(3) no
C3 C3A C9B C1 -1.3(3) no
C3 C3A C9B C9A 179.2(3) no
C3A C4 C5 C5A 0.6(4) no
C4 C5 C5A C9A 0.1(4) no
C4 C5 C5A C6 179.9(3) no
C5 C5A C6 C7 -178.5(3) no
C5 C5A C6 C10 61.5(3) no
C5 C5A C9A C9 175.9(3) no
C5 C5A C9A C9B -1.0(4) no
C6 C5A C9A C9 -3.9(4) no
C5 C5A C6 C11 -59.1(3) no
C9A C5A C6 C7 1.3(4) no
C9A C5A C6 C10 -118.8(3) no
C9A C5A C6 C11 120.7(3) no
C6 C5A C9A C9B 179.3(2) no
C11 C6 C7 C8 -120.9(3) no
C5A C6 C7 C8 -0.1(4) no
C10 C6 C7 C8 121.1(4) no
C6 C7 C8 C9 1.5(5) no
C7 C8 C9 C9A -4.0(5) no
C7 C8 C9 O4 173.0(3) no
O4 C9 C9A C5A -171.9(3) no
O4 C9 C9A C9B 4.9(4) no
C8 C9 C9A C5A 5.1(4) no
C8 C9 C9A C9B -178.1(3) no
C5A C9A C9B C3A 1.2(4) no
C9 C9A C9B C1 5.1(5) no
C9 C9A C9B C3A -175.7(3) no
C5A C9A C9B C1 -178.1(3) no
